data_7203369
loop_
_publ_author_name
'Spencer, Elinor C.'
'Howard, Judith A. K.'
'Baruah, Pranjal K.'
'Sanjayan, Gangadhar J.'

_publ_section_title
;
 The solid-state behaviour of
 4,6-dioxo-5,5-diethylenepyrimidine-2-isobutylurea
;
_journal_issue 6
_journal_name_full CrystEngComm
_journal_page_first 468
_journal_paper_doi 10.1039/b603252d
_journal_volume 8
_journal_year 2006
_chemical_formula_moiety 'C15 H22 N4 O3'
_chemical_formula_sum 'C15 H22 N4 O3'
_chemical_formula_weight 306.37
_chemical_name_common 4,6-Dioxo-5,5-diethylenepyrimidine-2-isobutylurea
_chemical_name_systematic
;
4,6-Dioxo-5,5-diethylenepyrimidine-2-isobutylurea
;
_space_group_IT_number 2
_symmetry_cell_setting triclinic
_symmetry_space_group_name_Hall '-P 1'
_symmetry_space_group_name_H-M 'P -1'
_atom_sites_solution_hydrogens mixed
_atom_sites_solution_primary direct
_atom_sites_solution_secondary difmap
_audit_creation_method SHELXL-97
_cell_angle_alpha 91.320(2)
_cell_angle_beta 95.043(2)
_cell_angle_gamma 98.854(2)
_cell_formula_units_Z 8
_cell_length_a 13.6097(5)
_cell_length_b 14.2030(5)
_cell_length_c 17.5902(6)
_cell_measurement_reflns_used 7840
_cell_measurement_temperature 180(2)
_cell_measurement_theta_max 26.319
_cell_measurement_theta_min 2.267
_cell_volume 3344.3(2)
_computing_cell_refinement 'Bruker SMART 1998'
_computing_data_collection 'Bruker SMART 1998'
_computing_data_reduction 'Bruker SAINT 1998'
_computing_molecular_graphics 'Bruker SHELXTL'
_computing_publication_material 'Bruker SHELXTL'
_computing_structure_refinement 'Bruker SHELXTL'
_computing_structure_solution 'Bruker SHELXTL'
_diffrn_ambient_temperature 180(2)
_diffrn_detector_area_resol_mean 8
_diffrn_measured_fraction_theta_full 0.997
_diffrn_measured_fraction_theta_max 0.997
_diffrn_measurement_device_type 'Bruker SMART CCD 6K area detector'
_diffrn_measurement_method \w
_diffrn_radiation_monochromator graphite
_diffrn_radiation_source 'fine-focus sealed tube'
_diffrn_radiation_type MoK\a
_diffrn_radiation_wavelength 0.71073
_diffrn_reflns_av_R_equivalents 0.0480
_diffrn_reflns_av_sigmaI/netI 0.0655
_diffrn_reflns_limit_h_max 16
_diffrn_reflns_limit_h_min -16
_diffrn_reflns_limit_k_max 16
_diffrn_reflns_limit_k_min -16
_diffrn_reflns_limit_l_max 20
_diffrn_reflns_limit_l_min -20
_diffrn_reflns_number 30479
_diffrn_reflns_theta_full 25.00
_diffrn_reflns_theta_max 25.00
_diffrn_reflns_theta_min 1.45
_diffrn_standards_decay_% 0
_diffrn_standards_interval_count 0
_diffrn_standards_interval_time 0
_diffrn_standards_number 0
_exptl_absorpt_coefficient_mu 0.087
_exptl_absorpt_correction_T_max 1
_exptl_absorpt_correction_T_min 0.922048
_exptl_absorpt_correction_type multi-scan
_exptl_absorpt_process_details
;
SADABS (Sheldrick, G. M. (1998)).
Program for Absorption Correction.
University of G\"ottingen, Germany.
;
_exptl_crystal_colour Colourless
_exptl_crystal_density_diffrn 1.217
_exptl_crystal_density_meas ?
_exptl_crystal_density_method .
_exptl_crystal_description Block
_exptl_crystal_F_000 1312
_exptl_crystal_size_max 0.41
_exptl_crystal_size_mid 0.40
_exptl_crystal_size_min 0.39
_refine_diff_density_max 0.327
_refine_diff_density_min -0.248
_refine_diff_density_rms 0.047
_refine_ls_extinction_coef 0.0016(4)
_refine_ls_extinction_expression Fc^*^=kFc[1+0.001xFc^2^\l^3^/sin(2\q)]^-1/4^
_refine_ls_extinction_method SHELXL
_refine_ls_goodness_of_fit_ref 1.025
_refine_ls_hydrogen_treatment mixed
_refine_ls_matrix_type full
_refine_ls_number_parameters 866
_refine_ls_number_reflns 11726
_refine_ls_number_restraints 0
_refine_ls_restrained_S_all 1.025
_refine_ls_R_factor_all 0.1063
_refine_ls_R_factor_gt 0.0626
_refine_ls_shift/su_max 0.000
_refine_ls_shift/su_mean 0.000
_refine_ls_structure_factor_coef Fsqd
_refine_ls_weighting_details 'calc w=1/[\s^2^(Fo^2^)+(0.0806P)^2^+1.0955P] where P=(Fo^2^+2Fc^2^)/3'
_refine_ls_weighting_scheme calc
_refine_ls_wR_factor_gt 0.1558
_refine_ls_wR_factor_ref 0.1739
_reflns_number_gt 7492
_reflns_number_total 11726
_reflns_threshold_expression >2sigma(I)
_cod_data_source_file b603252d.txt
_cod_data_source_block beta_form
_cod_depositor_comments
;
The following automatic conversions were performed:
'_symmetry_cell_setting' value 'Triclinic' changed to 'triclinic'
according to '/home/adriana/struct/CIF-dictionaries/cif_core.dic'
dictionary named 'cif_core.dic' version 2.4.1 from 2010-06-29.

Automatic conversion script
Id: cif_fix_enum 1555 2011-01-17 13:19:09Z saulius 
;
_cod_original_sg_symbol_H-M P-1
_cod_database_code 7203369

loop_
_symmetry_equiv_pos_as_xyz
'x, y, z'
'-x, -y, -z'

loop_
_atom_site_label
_atom_site_type_symbol
_atom_site_fract_x
_atom_site_fract_y
_atom_site_fract_z
_atom_site_U_iso_or_equiv
_atom_site_adp_type
_atom_site_occupancy
_atom_site_symmetry_multiplicity
_atom_site_calc_flag
_atom_site_refinement_flags
_atom_site_disorder_assembly
_atom_site_disorder_group
N1 N 0.65308(16) 0.23335(15) 0.23558(13) 0.0328(6) Uani 1 1 d . . .
N2 N 0.56843(17) 0.35152(17) 0.28645(14) 0.0335(6) Uani 1 1 d . . .
H2N H 0.574(2) 0.406(2) 0.3117(19) 0.053(10) Uiso 1 1 d . . .
N3 N 0.74192(18) 0.36790(16) 0.29490(14) 0.0312(6) Uani 1 1 d . . .
H3N H 0.791(2) 0.342(2) 0.2857(18) 0.045(10) Uiso 1 1 d . . .
N4 N 0.85482(19) 0.50206(17) 0.33354(15) 0.0356(6) Uani 1 1 d . . .
H4N H 0.897(2) 0.472(2) 0.3245(18) 0.044(10) Uiso 1 1 d . . .
N5 N 0.91672(15) 0.27148(14) 0.25692(13) 0.0284(5) Uani 1 1 d . . .
N6 N 0.99651(16) 0.14736(17) 0.20942(14) 0.0320(6) Uani 1 1 d . . .
H6N H 0.982(2) 0.090(2) 0.1884(19) 0.056(10) Uiso 1 1 d . . .
N7 N 0.82476(17) 0.12844(16) 0.21536(13) 0.0294(5) Uani 1 1 d . . .
H7N H 0.778(2) 0.1578(18) 0.2212(15) 0.024(7) Uiso 1 1 d . . .
N8 N 0.71285(19) -0.00828(17) 0.18430(16) 0.0417(7) Uani 1 1 d . . .
H8N H 0.673(2) 0.031(2) 0.1757(17) 0.043(9) Uiso 1 1 d . . .
N9 N 0.21136(17) 0.79851(15) 0.16228(12) 0.0316(5) Uani 1 1 d . . .
N10 N 0.12609(19) 0.92953(17) 0.18281(14) 0.0374(6) Uani 1 1 d . . .
H10N H 0.120(2) 0.969(2) 0.2164(17) 0.034(8) Uiso 1 1 d . . .
N11 N 0.21799(19) 0.86775(17) 0.28158(13) 0.0355(6) Uani 1 1 d . . .
H11N H 0.253(2) 0.825(2) 0.2957(17) 0.043(9) Uiso 1 1 d . . .
N12 N 0.2403(2) 0.91997(19) 0.40717(14) 0.0485(7) Uani 1 1 d . . .
H12N H 0.283(3) 0.871(3) 0.414(2) 0.071(11) Uiso 1 1 d . . .
N13 N 0.40086(18) 0.56627(17) 0.30376(14) 0.0331(6) Uani 1 1 d . C .
H13N H 0.409(2) 0.523(2) 0.2696(18) 0.046(9) Uiso 1 1 d . . .
N14 N 0.33594(17) 0.71095(15) 0.31991(12) 0.0321(5) Uani 1 1 d . C .
N15 N 0.32187(18) 0.63604(16) 0.20240(13) 0.0305(5) Uani 1 1 d . C .
H15N H 0.291(2) 0.6822(19) 0.1876(16) 0.032(8) Uiso 1 1 d . . .
N16 N 0.31203(18) 0.58706(16) 0.07491(13) 0.0327(6) Uani 1 1 d . C .
H16N H 0.275(2) 0.633(2) 0.0682(19) 0.055(10) Uiso 1 1 d . . .
O1 O 0.56259(15) 0.10746(14) 0.16885(14) 0.0506(6) Uani 1 1 d . . .
O2 O 0.40080(15) 0.34136(15) 0.27837(14) 0.0505(6) Uani 1 1 d . . .
O3 O 0.68978(14) 0.50568(13) 0.33689(12) 0.0380(5) Uani 1 1 d . . .
O4 O 1.01245(14) 0.40818(13) 0.30247(13) 0.0442(5) Uani 1 1 d . . .
O5 O 1.16152(15) 0.16067(14) 0.19798(14) 0.0497(6) Uani 1 1 d . . .
O6 O 0.87757(15) -0.01732(13) 0.20054(12) 0.0421(5) Uani 1 1 d . . .
O7 O 0.20254(19) 0.73485(15) 0.04322(12) 0.0562(7) Uani 1 1 d . . .
O8 O 0.03459(15) 0.99454(13) 0.09184(11) 0.0370(5) Uani 1 1 d . . .
O9 O 0.14033(19) 0.99108(16) 0.32406(12) 0.0550(6) Uani 1 1 d . . .
O10 O 0.48913(16) 0.50066(15) 0.39656(11) 0.0467(6) Uani 1 1 d . C .
O11 O 0.36483(19) 0.78689(15) 0.43555(12) 0.0577(7) Uani 1 1 d . C .
O12 O 0.38920(15) 0.50514(13) 0.16346(11) 0.0410(5) Uani 1 1 d . C .
C1 C 0.4867(5) 0.0625(6) 0.3833(4) 0.153(3) Uani 1 1 d . . .
H1A H 0.4831 0.0010 0.3599 0.184 Uiso 1 1 calc R . .
H1B H 0.5152 0.0748 0.4346 0.184 Uiso 1 1 calc R . .
C2 C 0.4551(4) 0.1254(3) 0.3479(3) 0.0967(17) Uani 1 1 d . . .
H2 H 0.4625 0.1837 0.3770 0.116 Uiso 1 1 calc R . .
C3 C 0.4079(2) 0.1320(2) 0.2706(2) 0.0516(9) Uani 1 1 d . . .
H3A H 0.3390 0.1450 0.2743 0.062 Uiso 1 1 calc R . .
H3B H 0.4030 0.0694 0.2434 0.062 Uiso 1 1 calc R . .
C4 C 0.4630(2) 0.20980(19) 0.22195(18) 0.0382(7) Uani 1 1 d . . .
C5 C 0.3994(2) 0.2138(2) 0.1449(2) 0.0479(8) Uani 1 1 d . . .
H5A H 0.3911 0.1505 0.1183 0.057 Uiso 1 1 calc R . .
H5B H 0.3322 0.2261 0.1556 0.057 Uiso 1 1 calc R . .
C6 C 0.4414(3) 0.2875(2) 0.0922(2) 0.0568(10) Uani 1 1 d . . .
H6 H 0.4478 0.3526 0.1085 0.068 Uiso 1 1 calc R . .
C7 C 0.4695(3) 0.2686(3) 0.0258(2) 0.0756(12) Uani 1 1 d . . .
H7A H 0.4640 0.2042 0.0078 0.091 Uiso 1 1 calc R . .
H7B H 0.4956 0.3190 -0.0048 0.091 Uiso 1 1 calc R . .
C8 C 0.5635(2) 0.1810(2) 0.20705(18) 0.0367(7) Uani 1 1 d . . .
C9 C 0.4731(2) 0.3059(2) 0.26447(18) 0.0366(7) Uani 1 1 d . . .
C10 C 0.65225(19) 0.31592(18) 0.27165(15) 0.0286(6) Uani 1 1 d . . .
C11 C 0.7592(2) 0.46445(18) 0.32383(15) 0.0286(6) Uani 1 1 d . . .
C12 C 0.8859(2) 0.60171(19) 0.35834(18) 0.0403(7) Uani 1 1 d . . .
H12A H 0.9443 0.6061 0.3968 0.048 Uiso 1 1 calc R . .
H12B H 0.8311 0.6241 0.3835 0.048 Uiso 1 1 calc R . .
C13 C 0.9134(3) 0.6675(2) 0.2939(2) 0.0510(9) Uani 1 1 d . . .
H13 H 0.862(2) 0.6567(18) 0.2574(16) 0.029(8) Uiso 1 1 d . . .
C14 C 0.9320(3) 0.7714(2) 0.3227(3) 0.0786(13) Uani 1 1 d . . .
H14A H 0.8725 0.7866 0.3449 0.118 Uiso 1 1 calc R . .
H14B H 0.9466 0.8129 0.2800 0.118 Uiso 1 1 calc R . .
H14C H 0.9890 0.7814 0.3617 0.118 Uiso 1 1 calc R . .
C15 C 1.0034(3) 0.6425(3) 0.2575(2) 0.0747(12) Uani 1 1 d . . .
H15A H 1.0612 0.6505 0.2958 0.112 Uiso 1 1 calc R . .
H15B H 1.0179 0.6848 0.2153 0.112 Uiso 1 1 calc R . .
H15C H 0.9893 0.5762 0.2380 0.112 Uiso 1 1 calc R . .
C16 C 1.0835(3) 0.4496(3) 0.1087(2) 0.0700(11) Uani 1 1 d . . .
H16A H 1.0832 0.5034 0.1417 0.084 Uiso 1 1 calc R . .
H16B H 1.0555 0.4489 0.0573 0.084 Uiso 1 1 calc R . .
C17 C 1.1225(2) 0.3767(2) 0.13411(19) 0.0500(8) Uani 1 1 d . . .
H17 H 1.1213 0.3244 0.0992 0.060 Uiso 1 1 calc R . .
C18 C 1.1685(2) 0.3685(2) 0.21271(17) 0.0374(7) Uani 1 1 d . . .
H18A H 1.1768 0.4314 0.2399 0.045 Uiso 1 1 calc R . .
H18B H 1.2358 0.3510 0.2100 0.045 Uiso 1 1 calc R . .
C19 C 1.1654(2) 0.2858(2) 0.33840(18) 0.0429(8) Uani 1 1 d . . .
H19A H 1.2301 0.2656 0.3298 0.051 Uiso 1 1 calc R . .
H19B H 1.1799 0.3499 0.3640 0.051 Uiso 1 1 calc R . .
C20 C 1.1130(3) 0.2181(2) 0.3906(2) 0.0546(9) Uani 1 1 d . . .
H20 H 1.1013 0.1521 0.3763 0.065 Uiso 1 1 calc R . .
C21 C 1.0826(4) 0.2440(3) 0.4543(2) 0.0870(14) Uani 1 1 d . . .
H21A H 1.0932 0.3094 0.4702 0.104 Uiso 1 1 calc R . .
H21B H 1.0496 0.1975 0.4853 0.104 Uiso 1 1 calc R . .
C22 C 1.1064(2) 0.29343(19) 0.25946(16) 0.0324(7) Uani 1 1 d . . .
C23 C 1.0082(2) 0.32760(19) 0.27322(16) 0.0324(6) Uani 1 1 d . . .
C24 C 1.0928(2) 0.19633(19) 0.21911(17) 0.0336(7) Uani 1 1 d . . .
C25 C 0.91506(18) 0.18428(17) 0.22806(15) 0.0254(6) Uani 1 1 d . . .
C26 C 0.8084(2) 0.02817(19) 0.19911(16) 0.0314(6) Uani 1 1 d . . .
C27 C 0.6824(3) -0.1102(2) 0.1668(2) 0.0525(9) Uani 1 1 d . A .
H27A H 0.7429 -0.1409 0.1668 0.063 Uiso 1 1 calc R . .
H27B H 0.6475 -0.1188 0.1147 0.063 Uiso 1 1 calc R . .
C28 C 0.6152(3) -0.1597(2) 0.2216(2) 0.0534(9) Uani 1 1 d . . .
C29A C 0.5304(8) -0.1243(7) 0.2429(9) 0.063(4) Uiso 0.409(15) 1 d P A 1
H29A H 0.5046 -0.1597 0.2860 0.094 Uiso 0.409(15) 1 calc PR A 1
H29B H 0.4790 -0.1320 0.1996 0.094 Uiso 0.409(15) 1 calc PR A 1
H29C H 0.5485 -0.0566 0.2579 0.094 Uiso 0.409(15) 1 calc PR A 1
C29B C 0.5065(5) -0.1326(5) 0.1985(5) 0.054(2) Uiso 0.591(15) 1 d P A 2
H29D H 0.4594 -0.1626 0.2331 0.082 Uiso 0.591(15) 1 calc PR A 2
H29E H 0.4839 -0.1555 0.1459 0.082 Uiso 0.591(15) 1 calc PR A 2
H29F H 0.5099 -0.0632 0.2022 0.082 Uiso 0.591(15) 1 calc PR A 2
C30 C 0.6054(3) -0.2676(2) 0.2098(2) 0.0667(11) Uani 1 1 d . A .
H30A H 0.5695 -0.2869 0.1597 0.100 Uiso 1 1 calc R . .
H30B H 0.5683 -0.2991 0.2499 0.100 Uiso 1 1 calc R . .
H30C H 0.6720 -0.2861 0.2120 0.100 Uiso 1 1 calc R . .
C31 C 0.3667(3) 0.9674(3) 0.0266(2) 0.0632(10) Uani 1 1 d . . .
H31A H 0.3769 0.9159 -0.0057 0.076 Uiso 1 1 calc R . .
H31B H 0.4223 1.0067 0.0535 0.076 Uiso 1 1 calc R . .
C32 C 0.2764(2) 0.9842(2) 0.03398(19) 0.0446(8) Uani 1 1 d . . .
H32 H 0.2693 1.0364 0.0668 0.053 Uiso 1 1 calc R . .
C33 C 0.1831(2) 0.92755(19) -0.00534(16) 0.0341(7) Uani 1 1 d . . .
H33A H 0.2015 0.8841 -0.0446 0.041 Uiso 1 1 calc R . .
H33B H 0.1428 0.9716 -0.0317 0.041 Uiso 1 1 calc R . .
C34 C 0.1182(2) 0.86774(18) 0.05062(15) 0.0311(6) Uani 1 1 d . . .
C35 C 0.0230(2) 0.81386(19) 0.00466(16) 0.0346(7) Uani 1 1 d . . .
H35A H -0.0151 0.8610 -0.0197 0.042 Uiso 1 1 calc R . .
H35B H 0.0430 0.7742 -0.0365 0.042 Uiso 1 1 calc R . .
C36 C -0.0431(3) 0.7518(2) 0.05219(18) 0.0481(8) Uani 1 1 d . . .
H36 H -0.0185 0.6980 0.0733 0.058 Uiso 1 1 calc R . .
C37 C -0.1314(3) 0.7651(3) 0.0671(3) 0.0845(14) Uani 1 1 d . . .
H37A H -0.1586 0.8181 0.0471 0.101 Uiso 1 1 calc R . .
H37B H -0.1690 0.7220 0.0981 0.101 Uiso 1 1 calc R . .
C38 C 0.1802(2) 0.79588(19) 0.08581(16) 0.0354(7) Uani 1 1 d . . .
H28 H 0.648(3) -0.140(3) 0.264(3) 0.092(16) Uiso 1 1 d . . .
C39 C 0.0880(2) 0.93533(18) 0.10829(16) 0.0310(6) Uani 1 1 d . . .
C40 C 0.1849(2) 0.86471(18) 0.20678(15) 0.0308(6) Uani 1 1 d . . .
C41 C 0.1953(2) 0.9319(2) 0.33880(16) 0.0396(7) Uani 1 1 d . . .
C42 C 0.2282(3) 0.9788(2) 0.47423(18) 0.0573(10) Uani 1 1 d . . .
H42A H 0.2030 1.0372 0.4568 0.069 Uiso 1 1 calc R . .
H42B H 0.2945 0.9987 0.5027 0.069 Uiso 1 1 calc R . .
C43 C 0.1586(3) 0.9296(3) 0.5272(2) 0.0621(10) Uani 1 1 d . . .
H43 H 0.092(3) 0.908(3) 0.494(2) 0.083(13) Uiso 1 1 d . . .
C44 C 0.1948(4) 0.8422(3) 0.5607(2) 0.0844(14) Uani 1 1 d . . .
H44A H 0.2022 0.7972 0.5193 0.127 Uiso 1 1 calc R . .
H44B H 0.1461 0.8116 0.5940 0.127 Uiso 1 1 calc R . .
H44C H 0.2594 0.8613 0.5906 0.127 Uiso 1 1 calc R . .
C45 C 0.1384(4) 0.9982(3) 0.5900(2) 0.0891(15) Uani 1 1 d . . .
H45A H 0.2009 1.0224 0.6210 0.134 Uiso 1 1 calc R . .
H45B H 0.0906 0.9645 0.6225 0.134 Uiso 1 1 calc R . .
H45C H 0.1105 1.0516 0.5669 0.134 Uiso 1 1 calc R . .
C46 C 0.1559(3) 0.5542(3) 0.4594(3) 0.0783(12) Uani 1 1 d . . .
H46A H 0.1474 0.5995 0.4979 0.094 Uiso 1 1 calc R . .
H46B H 0.0992 0.5198 0.4301 0.094 Uiso 1 1 calc R . .
C47 C 0.2461(3) 0.5391(2) 0.4468(2) 0.0548(9) Uani 1 1 d . . .
H47 H 0.2507 0.4931 0.4077 0.066 Uiso 1 1 calc R . .
C48 C 0.3411(2) 0.5867(2) 0.48755(17) 0.0404(7) Uani 1 1 d . . .
H48A H 0.3723 0.5388 0.5170 0.048 Uiso 1 1 calc R . .
H48B H 0.3261 0.6350 0.5245 0.048 Uiso 1 1 calc R . .
C49 C 0.4180(2) 0.63663(19) 0.43443(16) 0.0338(7) Uani 1 1 d . C .
C50 C 0.5144(2) 0.6786(2) 0.48442(18) 0.0497(9) Uani 1 1 d . . .
H50A H 0.4956 0.7090 0.5311 0.060 Uiso 1 1 calc R B 1
H50B H 0.5500 0.6257 0.5005 0.060 Uiso 1 1 calc R B 1
C51A C 0.5823(5) 0.7480(6) 0.4480(4) 0.043(2) Uiso 0.487(8) 1 d P C 1
H51A H 0.5364 0.7617 0.4075 0.052 Uiso 0.487(8) 1 calc PR C 1
C51B C 0.6054(7) 0.7044(7) 0.4344(5) 0.067(3) Uiso 0.513(8) 1 d P C 2
H51B H 0.5785 0.6882 0.3833 0.081 Uiso 0.513(8) 1 calc PR C 2
C52A C 0.6451(8) 0.7946(8) 0.4333(6) 0.089(4) Uiso 0.487(8) 1 d P C 1
H52A H 0.7070 0.7988 0.4637 0.107 Uiso 0.487(8) 1 calc PR C 1
H52B H 0.6398 0.8324 0.3897 0.107 Uiso 0.487(8) 1 calc PR C 1
C52B C 0.6702(8) 0.7269(7) 0.4312(6) 0.084(3) Uiso 0.513(8) 1 d P C 2
H52C H 0.7126 0.7477 0.4762 0.100 Uiso 0.513(8) 1 calc PR C 2
H52D H 0.6964 0.7299 0.3829 0.100 Uiso 0.513(8) 1 calc PR C 2
C53 C 0.4406(2) 0.56241(19) 0.37844(16) 0.0326(7) Uani 1 1 d . . .
C54 C 0.3718(2) 0.7165(2) 0.39543(17) 0.0371(7) Uani 1 1 d . . .
C55 C 0.35290(19) 0.63857(18) 0.27765(15) 0.0272(6) Uani 1 1 d . . .
C56 C 0.3437(2) 0.57094(18) 0.14613(15) 0.0286(6) Uani 1 1 d . . .
C57 C 0.3286(2) 0.5217(2) 0.01335(16) 0.0371(7) Uani 1 1 d . . .
H57A H 0.2917 0.4575 0.0214 0.044 Uiso 1 1 calc R C .
H57B H 0.4006 0.5167 0.0160 0.044 Uiso 1 1 calc R . .
C58 C 0.2957(2) 0.5526(2) -0.06592(16) 0.0370(7) Uani 1 1 d . C .
H58 H 0.322(2) 0.620(2) -0.0682(15) 0.031(7) Uiso 1 1 d . . .
C59 C 0.3350(3) 0.4899(2) -0.12427(18) 0.0526(9) Uani 1 1 d . . .
H59A H 0.3084 0.4228 -0.1173 0.079 Uiso 1 1 calc R C .
H59B H 0.4082 0.4990 -0.1169 0.079 Uiso 1 1 calc R . .
H59C H 0.3138 0.5075 -0.1760 0.079 Uiso 1 1 calc R . .
C60 C 0.1827(2) 0.5457(2) -0.07922(19) 0.0516(9) Uani 1 1 d . . .
H60A H 0.1516 0.4788 -0.0779 0.077 Uiso 1 1 calc R C .
H60B H 0.1651 0.5707 -0.1292 0.077 Uiso 1 1 calc R . .
H60C H 0.1588 0.5830 -0.0392 0.077 Uiso 1 1 calc R . .

loop_
_atom_site_aniso_label
_atom_site_aniso_U_11
_atom_site_aniso_U_22
_atom_site_aniso_U_33
_atom_site_aniso_U_23
_atom_site_aniso_U_13
_atom_site_aniso_U_12
N1 0.0251(13) 0.0286(12) 0.0443(15) -0.0065(11) 0.0045(11) 0.0038(10)
N2 0.0277(13) 0.0299(13) 0.0432(15) -0.0071(11) 0.0056(11) 0.0055(10)
N3 0.0259(13) 0.0272(12) 0.0409(15) -0.0051(10) 0.0027(11) 0.0071(10)
N4 0.0287(14) 0.0305(13) 0.0472(16) -0.0093(11) 0.0056(12) 0.0042(11)
N5 0.0238(12) 0.0266(12) 0.0343(13) -0.0035(10) 0.0036(10) 0.0027(9)
N6 0.0236(13) 0.0279(13) 0.0446(15) -0.0081(11) 0.0042(10) 0.0053(10)
N7 0.0217(13) 0.0285(12) 0.0389(14) -0.0041(10) 0.0066(10) 0.0058(10)
N8 0.0299(15) 0.0281(13) 0.0662(19) -0.0093(12) 0.0103(13) 0.0001(11)
N9 0.0440(14) 0.0265(12) 0.0249(13) 0.0000(10) -0.0035(11) 0.0117(10)
N10 0.0560(17) 0.0357(14) 0.0253(14) -0.0048(11) -0.0026(12) 0.0265(12)
N11 0.0529(16) 0.0338(13) 0.0233(14) 0.0009(10) -0.0030(11) 0.0211(12)
N12 0.081(2) 0.0419(15) 0.0255(15) -0.0018(11) -0.0042(13) 0.0255(15)
N13 0.0406(15) 0.0321(13) 0.0287(14) 0.0027(11) -0.0012(11) 0.0143(11)
N14 0.0432(14) 0.0285(12) 0.0253(13) 0.0008(10) -0.0035(11) 0.0117(10)
N15 0.0416(14) 0.0266(12) 0.0246(13) 0.0010(10) -0.0058(10) 0.0144(11)
N16 0.0436(15) 0.0295(13) 0.0276(14) -0.0012(10) -0.0006(11) 0.0168(11)
O1 0.0362(12) 0.0370(12) 0.0766(16) -0.0238(11) -0.0039(11) 0.0088(9)
O2 0.0265(12) 0.0475(13) 0.0783(17) -0.0133(11) 0.0072(11) 0.0091(9)
O3 0.0327(11) 0.0336(11) 0.0491(13) -0.0092(9) 0.0090(9) 0.0079(9)
O4 0.0332(12) 0.0316(11) 0.0669(15) -0.0156(10) 0.0049(10) 0.0043(9)
O5 0.0271(11) 0.0439(12) 0.0789(17) -0.0184(11) 0.0077(11) 0.0090(9)
O6 0.0366(12) 0.0283(10) 0.0642(15) -0.0018(10) 0.0125(10) 0.0101(9)
O7 0.0931(19) 0.0499(13) 0.0330(12) -0.0104(10) -0.0142(12) 0.0474(13)
O8 0.0454(12) 0.0340(11) 0.0346(12) 0.0001(9) -0.0028(9) 0.0199(9)
O9 0.0847(18) 0.0543(14) 0.0343(13) -0.0068(10) -0.0020(12) 0.0425(13)
O10 0.0555(14) 0.0564(13) 0.0349(12) 0.0077(10) -0.0036(10) 0.0337(11)
O11 0.098(2) 0.0437(13) 0.0333(13) -0.0071(10) -0.0122(12) 0.0301(12)
O12 0.0546(13) 0.0386(11) 0.0343(12) -0.0004(9) -0.0015(10) 0.0249(10)
C1 0.151(6) 0.191(8) 0.098(5) 0.031(5) -0.021(4) -0.018(5)
C2 0.130(5) 0.066(3) 0.080(4) 0.018(3) -0.002(3) -0.026(3)
C3 0.0393(19) 0.0431(18) 0.072(3) -0.0032(17) 0.0166(17) -0.0002(14)
C4 0.0285(16) 0.0332(16) 0.053(2) -0.0040(14) 0.0045(14) 0.0039(12)
C5 0.0265(16) 0.0470(19) 0.069(2) -0.0171(17) -0.0005(15) 0.0086(13)
C6 0.059(2) 0.0414(19) 0.066(3) -0.0050(18) -0.0162(19) 0.0092(16)
C7 0.089(3) 0.069(3) 0.061(3) -0.006(2) -0.003(2) -0.006(2)
C8 0.0307(16) 0.0321(16) 0.0482(19) -0.0033(14) 0.0042(14) 0.0076(12)
C9 0.0249(16) 0.0359(16) 0.0500(19) -0.0030(14) 0.0064(13) 0.0073(13)
C10 0.0267(15) 0.0292(15) 0.0315(16) -0.0002(12) 0.0056(12) 0.0075(11)
C11 0.0317(16) 0.0274(14) 0.0280(15) -0.0025(11) 0.0054(12) 0.0076(12)
C12 0.0369(17) 0.0340(16) 0.0475(19) -0.0147(14) 0.0046(14) -0.0002(13)
C13 0.064(2) 0.0371(18) 0.049(2) -0.0030(15) -0.0054(19) 0.0033(16)
C14 0.094(3) 0.037(2) 0.107(4) -0.003(2) 0.031(3) 0.0029(19)
C15 0.106(3) 0.053(2) 0.068(3) 0.0078(19) 0.042(2) 0.003(2)
C16 0.053(2) 0.109(3) 0.054(2) 0.023(2) 0.0162(19) 0.023(2)
C17 0.0403(19) 0.059(2) 0.047(2) -0.0024(17) 0.0085(16) -0.0046(16)
C18 0.0270(16) 0.0361(16) 0.0476(19) -0.0058(14) 0.0057(13) -0.0003(12)
C19 0.0355(17) 0.0446(18) 0.0479(19) -0.0077(15) -0.0035(14) 0.0094(14)
C20 0.064(2) 0.046(2) 0.051(2) -0.0010(17) -0.0087(18) 0.0088(17)
C21 0.114(4) 0.089(3) 0.052(3) 0.003(2) 0.009(3) -0.008(3)
C22 0.0239(15) 0.0323(15) 0.0407(17) -0.0052(13) 0.0028(12) 0.0049(11)
C23 0.0300(16) 0.0301(15) 0.0368(17) -0.0011(13) 0.0033(13) 0.0043(12)
C24 0.0247(15) 0.0358(16) 0.0404(17) -0.0022(13) 0.0049(13) 0.0049(12)
C25 0.0226(14) 0.0271(14) 0.0265(15) 0.0033(11) 0.0017(11) 0.0037(11)
C26 0.0318(16) 0.0281(14) 0.0347(16) -0.0013(12) 0.0112(12) 0.0019(12)
C27 0.047(2) 0.0361(17) 0.072(2) -0.0166(16) 0.0188(18) -0.0042(14)
C28 0.065(2) 0.0337(18) 0.063(3) 0.0007(17) 0.020(2) 0.0038(16)
C30 0.063(2) 0.0387(19) 0.099(3) 0.0016(19) 0.022(2) 0.0026(17)
C31 0.045(2) 0.063(2) 0.079(3) -0.017(2) 0.0063(19) 0.0055(17)
C32 0.043(2) 0.0413(18) 0.049(2) -0.0027(15) 0.0057(15) 0.0061(14)
C33 0.0394(17) 0.0309(15) 0.0336(17) 0.0022(12) 0.0033(13) 0.0110(12)
C34 0.0413(17) 0.0257(14) 0.0275(15) -0.0011(11) -0.0029(13) 0.0125(12)
C35 0.0422(17) 0.0284(14) 0.0324(16) 0.0014(12) -0.0009(13) 0.0052(12)
C36 0.065(2) 0.0327(17) 0.044(2) 0.0003(14) 0.0056(17) -0.0008(15)
C37 0.090(3) 0.058(2) 0.112(4) 0.000(2) 0.054(3) 0.008(2)
C38 0.0461(18) 0.0304(15) 0.0311(17) -0.0024(13) -0.0031(13) 0.0153(13)
C39 0.0358(16) 0.0272(14) 0.0301(16) 0.0009(12) -0.0045(12) 0.0096(12)
C40 0.0406(17) 0.0258(14) 0.0270(16) 0.0023(12) 0.0002(13) 0.0094(12)
C41 0.061(2) 0.0332(16) 0.0273(17) 0.0007(13) 0.0030(14) 0.0156(15)
C42 0.095(3) 0.049(2) 0.0292(18) -0.0081(15) -0.0027(18) 0.0236(19)
C43 0.082(3) 0.064(2) 0.045(2) -0.0030(18) 0.016(2) 0.021(2)
C44 0.110(4) 0.086(3) 0.069(3) 0.025(2) 0.036(3) 0.033(3)
C45 0.124(4) 0.098(3) 0.059(3) -0.006(2) 0.032(3) 0.047(3)
C46 0.055(3) 0.089(3) 0.087(3) 0.010(2) -0.006(2) 0.006(2)
C47 0.061(2) 0.050(2) 0.052(2) 0.0025(16) 0.0095(18) 0.0030(17)
C48 0.0461(19) 0.0445(17) 0.0344(17) 0.0063(14) 0.0067(14) 0.0166(14)
C49 0.0418(17) 0.0339(15) 0.0260(15) 0.0054(12) -0.0006(13) 0.0086(13)
C50 0.055(2) 0.054(2) 0.0354(19) 0.0035(15) -0.0138(16) 0.0034(16)
C53 0.0343(16) 0.0349(16) 0.0291(16) 0.0085(12) 0.0000(13) 0.0074(13)
C54 0.0491(19) 0.0292(15) 0.0323(17) 0.0024(13) -0.0013(14) 0.0067(13)
C55 0.0279(15) 0.0281(14) 0.0262(15) 0.0051(12) 0.0018(12) 0.0056(11)
C56 0.0317(15) 0.0262(14) 0.0286(16) 0.0022(12) 0.0002(12) 0.0075(12)
C57 0.0483(19) 0.0344(16) 0.0312(17) -0.0041(13) 0.0036(14) 0.0160(13)
C58 0.0445(18) 0.0363(17) 0.0312(17) 0.0003(13) 0.0060(14) 0.0083(14)
C59 0.066(2) 0.060(2) 0.0350(19) -0.0048(16) 0.0113(16) 0.0172(17)
C60 0.055(2) 0.059(2) 0.042(2) -0.0086(16) -0.0049(16) 0.0176(17)

loop_
_atom_type_symbol
_atom_type_description
_atom_type_scat_dispersion_real
_atom_type_scat_dispersion_imag
_atom_type_scat_source
C C 0.0033 0.0016 'International Tables Vol C Tables 4.2.6.8 and 6.1.1.4'
H H 0.0000 0.0000 'International Tables Vol C Tables 4.2.6.8 and 6.1.1.4'
N N 0.0061 0.0033 'International Tables Vol C Tables 4.2.6.8 and 6.1.1.4'
O O 0.0106 0.0060 'International Tables Vol C Tables 4.2.6.8 and 6.1.1.4'

loop_
_geom_angle_atom_site_label_1
_geom_angle_atom_site_label_2
_geom_angle_atom_site_label_3
_geom_angle
_geom_angle_site_symmetry_1
_geom_angle_site_symmetry_3
_geom_angle_publ_flag
C10 N1 C8 118.5(2) . . ?
C10 N2 C9 123.7(2) . . ?
C10 N2 H2N 119(2) . . ?
C9 N2 H2N 117(2) . . ?
C10 N3 C11 126.2(2) . . ?
C10 N3 H3N 114(2) . . ?
C11 N3 H3N 119(2) . . ?
C11 N4 C12 121.1(2) . . ?
C11 N4 H4N 121(2) . . ?
C12 N4 H4N 118(2) . . ?
C25 N5 C23 117.8(2) . . ?
C25 N6 C24 124.0(2) . . ?
C25 N6 H6N 113(2) . . ?
C24 N6 H6N 123(2) . . ?
C25 N7 C26 125.6(2) . . ?
C25 N7 H7N 112.6(19) . . ?
C26 N7 H7N 121.7(19) . . ?
C26 N8 C27 120.8(3) . . ?
C26 N8 H8N 116(2) . . ?
C27 N8 H8N 122(2) . . ?
C40 N9 C38 118.3(2) . . ?
C40 N10 C39 123.9(2) . . ?
C40 N10 H10N 114(2) . . ?
C39 N10 H10N 122(2) . . ?
C40 N11 C41 125.9(2) . . ?
C40 N11 H11N 116(2) . . ?
C41 N11 H11N 118(2) . . ?
C41 N12 C42 121.9(3) . . ?
C41 N12 H12N 120(2) . . ?
C42 N12 H12N 118(2) . . ?
C55 N13 C53 123.4(2) . . ?
C55 N13 H13N 116(2) . . ?
C53 N13 H13N 120(2) . . ?
C55 N14 C54 117.9(2) . . ?
C55 N15 C56 126.0(2) . . ?
C55 N15 H15N 115.3(18) . . ?
C56 N15 H15N 118.4(18) . . ?
C56 N16 C57 119.0(2) . . ?
C56 N16 H16N 117(2) . . ?
C57 N16 H16N 124(2) . . ?
C2 C1 H1A 120.0 . . ?
C2 C1 H1B 120.0 . . ?
H1A C1 H1B 120.0 . . ?
C1 C2 C3 134.6(6) . . ?
C1 C2 H2 112.7 . . ?
C3 C2 H2 112.7 . . ?
C2 C3 C4 115.0(3) . . ?
C2 C3 H3A 108.5 . . ?
C4 C3 H3A 108.5 . . ?
C2 C3 H3B 108.5 . . ?
C4 C3 H3B 108.5 . . ?
H3A C3 H3B 107.5 . . ?
C9 C4 C8 113.1(2) . . ?
C9 C4 C5 108.8(2) . . ?
C8 C4 C5 109.4(3) . . ?
C9 C4 C3 108.7(3) . . ?
C8 C4 C3 107.9(2) . . ?
C5 C4 C3 108.8(2) . . ?
C6 C5 C4 115.2(3) . . ?
C6 C5 H5A 108.5 . . ?
C4 C5 H5A 108.5 . . ?
C6 C5 H5B 108.5 . . ?
C4 C5 H5B 108.5 . . ?
H5A C5 H5B 107.5 . . ?
C7 C6 C5 124.4(3) . . ?
C7 C6 H6 117.8 . . ?
C5 C6 H6 117.8 . . ?
C6 C7 H7A 120.0 . . ?
C6 C7 H7B 120.0 . . ?
H7A C7 H7B 120.0 . . ?
O1 C8 N1 119.7(3) . . ?
O1 C8 C4 117.7(2) . . ?
N1 C8 C4 122.6(2) . . ?
O2 C9 N2 121.1(3) . . ?
O2 C9 C4 121.9(3) . . ?
N2 C9 C4 117.1(2) . . ?
N1 C10 N3 116.7(2) . . ?
N1 C10 N2 124.8(2) . . ?
N3 C10 N2 118.4(2) . . ?
O3 C11 N4 125.3(2) . . ?
O3 C11 N3 121.0(2) . . ?
N4 C11 N3 113.6(2) . . ?
N4 C12 C13 113.9(3) . . ?
N4 C12 H12A 108.8 . . ?
C13 C12 H12A 108.8 . . ?
N4 C12 H12B 108.8 . . ?
C13 C12 H12B 108.8 . . ?
H12A C12 H12B 107.7 . . ?
C15 C13 C12 111.4(3) . . ?
C15 C13 C14 110.7(3) . . ?
C12 C13 C14 110.6(3) . . ?
C15 C13 H13 105.9(18) . . ?
C12 C13 H13 106.9(18) . . ?
C14 C13 H13 111.3(17) . . ?
C13 C14 H14A 109.5 . . ?
C13 C14 H14B 109.5 . . ?
H14A C14 H14B 109.5 . . ?
C13 C14 H14C 109.5 . . ?
H14A C14 H14C 109.5 . . ?
H14B C14 H14C 109.5 . . ?
C13 C15 H15A 109.5 . . ?
C13 C15 H15B 109.5 . . ?
H15A C15 H15B 109.5 . . ?
C13 C15 H15C 109.5 . . ?
H15A C15 H15C 109.5 . . ?
H15B C15 H15C 109.5 . . ?
C17 C16 H16A 120.0 . . ?
C17 C16 H16B 120.0 . . ?
H16A C16 H16B 120.0 . . ?
C16 C17 C18 125.6(3) . . ?
C16 C17 H17 117.2 . . ?
C18 C17 H17 117.2 . . ?
C17 C18 C22 113.4(2) . . ?
C17 C18 H18A 108.9 . . ?
C22 C18 H18A 108.9 . . ?
C17 C18 H18B 108.9 . . ?
C22 C18 H18B 108.9 . . ?
H18A C18 H18B 107.7 . . ?
C20 C19 C22 114.7(2) . . ?
C20 C19 H19A 108.6 . . ?
C22 C19 H19A 108.6 . . ?
C20 C19 H19B 108.6 . . ?
C22 C19 H19B 108.6 . . ?
H19A C19 H19B 107.6 . . ?
C21 C20 C19 123.8(3) . . ?
C21 C20 H20 118.1 . . ?
C19 C20 H20 118.1 . . ?
C20 C21 H21A 120.0 . . ?
C20 C21 H21B 120.0 . . ?
H21A C21 H21B 120.0 . . ?
C24 C22 C23 113.6(2) . . ?
C24 C22 C18 109.9(2) . . ?
C23 C22 C18 108.9(2) . . ?
C24 C22 C19 107.3(2) . . ?
C23 C22 C19 108.2(2) . . ?
C18 C22 C19 108.8(2) . . ?
O4 C23 N5 119.3(2) . . ?
O4 C23 C22 117.8(2) . . ?
N5 C23 C22 122.8(2) . . ?
O5 C24 N6 120.5(3) . . ?
O5 C24 C22 123.2(2) . . ?
N6 C24 C22 116.2(2) . . ?
N5 C25 N7 117.1(2) . . ?
N5 C25 N6 125.1(2) . . ?
N7 C25 N6 117.9(2) . . ?
O6 C26 N8 125.1(3) . . ?
O6 C26 N7 121.5(3) . . ?
N8 C26 N7 113.4(2) . . ?
N8 C27 C28 114.0(3) . . ?
N8 C27 H27A 108.8 . . ?
C28 C27 H27A 108.8 . . ?
N8 C27 H27B 108.8 . . ?
C28 C27 H27B 108.8 . . ?
H27A C27 H27B 107.7 . . ?
C29A C28 C27 122.4(5) . . ?
C29A C28 C30 116.6(5) . . ?
C27 C28 C30 110.3(3) . . ?
C29A C28 C29B 30.6(5) . . ?
C27 C28 C29B 105.9(4) . . ?
C30 C28 C29B 106.4(4) . . ?
C29A C28 H28 91(3) . . ?
C27 C28 H28 101(3) . . ?
C30 C28 H28 112(3) . . ?
C29B C28 H28 121(3) . . ?
C28 C29A H29A 109.5 . . ?
C28 C29A H29B 109.5 . . ?
C28 C29A H29C 109.5 . . ?
C28 C29B H29D 109.5 . . ?
C28 C29B H29E 109.5 . . ?
H29D C29B H29E 109.5 . . ?
C28 C29B H29F 109.5 . . ?
H29D C29B H29F 109.5 . . ?
H29E C29B H29F 109.5 . . ?
C28 C30 H30A 109.5 . . ?
C28 C30 H30B 109.5 . . ?
H30A C30 H30B 109.5 . . ?
C28 C30 H30C 109.5 . . ?
H30A C30 H30C 109.5 . . ?
H30B C30 H30C 109.5 . . ?
C32 C31 H31A 120.0 . . ?
C32 C31 H31B 120.0 . . ?
H31A C31 H31B 120.0 . . ?
C31 C32 C33 124.9(3) . . ?
C31 C32 H32 117.5 . . ?
C33 C32 H32 117.5 . . ?
C32 C33 C34 112.9(2) . . ?
C32 C33 H33A 109.0 . . ?
C34 C33 H33A 109.0 . . ?
C32 C33 H33B 109.0 . . ?
C34 C33 H33B 109.0 . . ?
H33A C33 H33B 107.8 . . ?
C39 C34 C38 113.8(2) . . ?
C39 C34 C35 109.0(2) . . ?
C38 C34 C35 109.6(2) . . ?
C39 C34 C33 108.2(2) . . ?
C38 C34 C33 107.4(2) . . ?
C35 C34 C33 108.7(2) . . ?
C36 C35 C34 113.3(2) . . ?
C36 C35 H35A 108.9 . . ?
C34 C35 H35A 108.9 . . ?
C36 C35 H35B 108.9 . . ?
C34 C35 H35B 108.9 . . ?
H35A C35 H35B 107.7 . . ?
C37 C36 C35 125.2(3) . . ?
C37 C36 H36 117.4 . . ?
C35 C36 H36 117.4 . . ?
C36 C37 H37A 120.0 . . ?
C36 C37 H37B 120.0 . . ?
H37A C37 H37B 120.0 . . ?
O7 C38 N9 119.9(2) . . ?
O7 C38 C34 117.8(2) . . ?
N9 C38 C34 122.3(2) . . ?
O8 C39 N10 119.7(3) . . ?
O8 C39 C34 123.6(2) . . ?
N10 C39 C34 116.7(2) . . ?
N9 C40 N11 117.6(2) . . ?
N9 C40 N10 124.7(2) . . ?
N11 C40 N10 117.6(2) . . ?
O9 C41 N12 125.4(3) . . ?
O9 C41 N11 122.0(3) . . ?
N12 C41 N11 112.7(2) . . ?
N12 C42 C43 114.0(3) . . ?
N12 C42 H42A 108.8 . . ?
C43 C42 H42A 108.8 . . ?
N12 C42 H42B 108.8 . . ?
C43 C42 H42B 108.8 . . ?
H42A C42 H42B 107.7 . . ?
C42 C43 C44 112.5(3) . . ?
C42 C43 C45 111.5(3) . . ?
C44 C43 C45 111.1(3) . . ?
C42 C43 H43 105(2) . . ?
C44 C43 H43 108(2) . . ?
C45 C43 H43 108(2) . . ?
C43 C44 H44A 109.5 . . ?
C43 C44 H44B 109.5 . . ?
H44A C44 H44B 109.5 . . ?
C43 C44 H44C 109.5 . . ?
H44A C44 H44C 109.5 . . ?
H44B C44 H44C 109.5 . . ?
C43 C45 H45A 109.5 . . ?
C43 C45 H45B 109.5 . . ?
H45A C45 H45B 109.5 . . ?
C43 C45 H45C 109.5 . . ?
H45A C45 H45C 109.5 . . ?
H45B C45 H45C 109.5 . . ?
C47 C46 H46A 120.0 . . ?
C47 C46 H46B 120.0 . . ?
H46A C46 H46B 120.0 . . ?
C46 C47 C48 126.3(4) . . ?
C46 C47 H47 116.9 . . ?
C48 C47 H47 116.9 . . ?
C47 C48 C49 114.4(3) . . ?
C47 C48 H48A 108.7 . . ?
C49 C48 H48A 108.7 . . ?
C47 C48 H48B 108.7 . . ?
C49 C48 H48B 108.7 . . ?
H48A C48 H48B 107.6 . . ?
C53 C49 C54 112.9(2) . . ?
C53 C49 C50 109.6(2) . . ?
C54 C49 C50 110.0(2) . . ?
C53 C49 C48 108.3(2) . . ?
C54 C49 C48 107.6(2) . . ?
C50 C49 C48 108.4(2) . . ?
C51A C50 C49 115.1(4) . . ?
C51A C50 C51B 29.4(3) . . ?
C49 C50 C51B 111.4(4) . . ?
C51A C50 H50A 108.5 . . ?
C49 C50 H50A 108.5 . . ?
C51B C50 H50A 132.4 . . ?
C51A C50 H50B 108.5 . . ?
C49 C50 H50B 108.5 . . ?
C51B C50 H50B 83.3 . . ?
H50A C50 H50B 107.5 . . ?
C52A C51A C50 164.9(9) . . ?
C52A C51A H51A 97.5 . . ?
C50 C51A H51A 97.5 . . ?
C52B C51B C50 149.9(12) . . ?
C52B C51B H51B 105.1 . . ?
C50 C51B H51B 105.1 . . ?
C51A C52A H52A 120.0 . . ?
C51A C52A H52B 120.0 . . ?
H52A C52A H52B 120.0 . . ?
C51B C52B H52C 120.0 . . ?
C51B C52B H52D 120.0 . . ?
H52C C52B H52D 120.0 . . ?
O10 C53 N13 120.1(3) . . ?
O10 C53 C49 123.2(3) . . ?
N13 C53 C49 116.7(2) . . ?
O11 C54 N14 120.0(2) . . ?
O11 C54 C49 117.0(3) . . ?
N14 C54 C49 122.9(2) . . ?
N14 C55 N15 117.7(2) . . ?
N14 C55 N13 125.0(2) . . ?
N15 C55 N13 117.3(2) . . ?
O12 C56 N16 123.4(3) . . ?
O12 C56 N15 121.4(2) . . ?
N16 C56 N15 115.2(2) . . ?
N16 C57 C58 113.5(2) . . ?
N16 C57 H57A 108.9 . . ?
C58 C57 H57A 108.9 . . ?
N16 C57 H57B 108.9 . . ?
C58 C57 H57B 108.9 . . ?
H57A C57 H57B 107.7 . . ?
C57 C58 C60 112.1(3) . . ?
C57 C58 C59 107.8(2) . . ?
C60 C58 C59 111.0(3) . . ?
C57 C58 H58 106.8(16) . . ?
C60 C58 H58 105.9(16) . . ?
C59 C58 H58 113.2(16) . . ?
C58 C59 H59A 109.5 . . ?
C58 C59 H59B 109.5 . . ?
H59A C59 H59B 109.5 . . ?
C58 C59 H59C 109.5 . . ?
H59A C59 H59C 109.5 . . ?
H59B C59 H59C 109.5 . . ?
C58 C60 H60A 109.5 . . ?
C58 C60 H60B 109.5 . . ?
H60A C60 H60B 109.5 . . ?
C58 C60 H60C 109.5 . . ?
H60A C60 H60C 109.5 . . ?
H60B C60 H60C 109.5 . . ?

loop_
_geom_bond_atom_site_label_1
_geom_bond_atom_site_label_2
_geom_bond_distance
_geom_bond_site_symmetry_2
_geom_bond_publ_flag
N1 C10 1.322(3) . ?
N1 C8 1.373(4) . ?
N2 C10 1.360(3) . ?
N2 C9 1.376(4) . ?
N2 H2N 0.87(3) . ?
N3 C10 1.350(3) . ?
N3 C11 1.429(3) . ?
N3 H3N 0.84(3) . ?
N4 C11 1.323(4) . ?
N4 C12 1.458(4) . ?
N4 H4N 0.79(3) . ?
N5 C25 1.324(3) . ?
N5 C23 1.374(3) . ?
N6 C25 1.359(3) . ?
N6 C24 1.380(4) . ?
N6 H6N 0.87(3) . ?
N7 C25 1.354(3) . ?
N7 C26 1.425(3) . ?
N7 H7N 0.82(3) . ?
N8 C26 1.324(4) . ?
N8 C27 1.461(4) . ?
N8 H8N 0.84(3) . ?
N9 C40 1.322(3) . ?
N9 C38 1.372(3) . ?
N10 C40 1.361(3) . ?
N10 C39 1.376(4) . ?
N10 H10N 0.82(3) . ?
N11 C40 1.350(3) . ?
N11 C41 1.427(4) . ?
N11 H11N 0.86(3) . ?
N12 C41 1.328(4) . ?
N12 C42 1.466(4) . ?
N12 H12N 0.97(4) . ?
N13 C55 1.366(3) . ?
N13 C53 1.382(3) . ?
N13 H13N 0.88(3) . ?
N14 C55 1.316(3) . ?
N14 C54 1.371(4) . ?
N15 C55 1.351(3) . ?
N15 C56 1.420(3) . ?
N15 H15N 0.87(3) . ?
N16 C56 1.325(3) . ?
N16 C57 1.465(3) . ?
N16 H16N 0.88(3) . ?
O1 C8 1.227(3) . ?
O2 C9 1.213(3) . ?
O3 C11 1.221(3) . ?
O4 C23 1.235(3) . ?
O5 C24 1.212(3) . ?
O6 C26 1.220(3) . ?
O7 C38 1.223(3) . ?
O8 C39 1.217(3) . ?
O9 C41 1.226(3) . ?
O10 C53 1.209(3) . ?
O11 C54 1.231(3) . ?
O12 C56 1.228(3) . ?
C1 C2 1.211(7) . ?
C1 H1A 0.9500 . ?
C1 H1B 0.9500 . ?
C2 C3 1.464(6) . ?
C2 H2 0.9500 . ?
C3 C4 1.555(4) . ?
C3 H3A 0.9900 . ?
C3 H3B 0.9900 . ?
C4 C9 1.523(4) . ?
C4 C8 1.529(4) . ?
C4 C5 1.550(4) . ?
C5 C6 1.494(5) . ?
C5 H5A 0.9900 . ?
C5 H5B 0.9900 . ?
C6 C7 1.296(5) . ?
C6 H6 0.9500 . ?
C7 H7A 0.9500 . ?
C7 H7B 0.9500 . ?
C12 C13 1.521(5) . ?
C12 H12A 0.9900 . ?
C12 H12B 0.9900 . ?
C13 C15 1.516(5) . ?
C13 C14 1.524(5) . ?
C13 H13 0.90(3) . ?
C14 H14A 0.9800 . ?
C14 H14B 0.9800 . ?
C14 H14C 0.9800 . ?
C15 H15A 0.9800 . ?
C15 H15B 0.9800 . ?
C15 H15C 0.9800 . ?
C16 C17 1.305(5) . ?
C16 H16A 0.9500 . ?
C16 H16B 0.9500 . ?
C17 C18 1.482(4) . ?
C17 H17 0.9500 . ?
C18 C22 1.553(4) . ?
C18 H18A 0.9900 . ?
C18 H18B 0.9900 . ?
C19 C20 1.491(5) . ?
C19 C22 1.556(4) . ?
C19 H19A 0.9900 . ?
C19 H19B 0.9900 . ?
C20 C21 1.293(5) . ?
C20 H20 0.9500 . ?
C21 H21A 0.9500 . ?
C21 H21B 0.9500 . ?
C22 C24 1.514(4) . ?
C22 C23 1.527(4) . ?
C27 C28 1.500(5) . ?
C27 H27A 0.9900 . ?
C27 H27B 0.9900 . ?
C28 C29A 1.404(10) . ?
C28 C30 1.525(4) . ?
C28 C29B 1.606(8) . ?
C28 H28 0.85(4) . ?
C29A H29A 0.9800 . ?
C29A H29B 0.9800 . ?
C29A H29C 0.9800 . ?
C29B H29D 0.9800 . ?
C29B H29E 0.9800 . ?
C29B H29F 0.9800 . ?
C30 H30A 0.9800 . ?
C30 H30B 0.9800 . ?
C30 H30C 0.9800 . ?
C31 C32 1.305(5) . ?
C31 H31A 0.9500 . ?
C31 H31B 0.9500 . ?
C32 C33 1.499(4) . ?
C32 H32 0.9500 . ?
C33 C34 1.559(4) . ?
C33 H33A 0.9900 . ?
C33 H33B 0.9900 . ?
C34 C39 1.506(4) . ?
C34 C38 1.530(4) . ?
C34 C35 1.549(4) . ?
C35 C36 1.486(4) . ?
C35 H35A 0.9900 . ?
C35 H35B 0.9900 . ?
C36 C37 1.293(5) . ?
C36 H36 0.9500 . ?
C37 H37A 0.9500 . ?
C37 H37B 0.9500 . ?
C42 C43 1.495(5) . ?
C42 H42A 0.9900 . ?
C42 H42B 0.9900 . ?
C43 C44 1.517(5) . ?
C43 C45 1.527(5) . ?
C43 H43 1.04(4) . ?
C44 H44A 0.9800 . ?
C44 H44B 0.9800 . ?
C44 H44C 0.9800 . ?
C45 H45A 0.9800 . ?
C45 H45B 0.9800 . ?
C45 H45C 0.9800 . ?
C46 C47 1.314(5) . ?
C46 H46A 0.9500 . ?
C46 H46B 0.9500 . ?
C47 C48 1.480(5) . ?
C47 H47 0.9500 . ?
C48 C49 1.564(4) . ?
C48 H48A 0.9900 . ?
C48 H48B 0.9900 . ?
C49 C53 1.511(4) . ?
C49 C54 1.527(4) . ?
C49 C50 1.544(4) . ?
C50 C51A 1.445(8) . ?
C50 C51B 1.584(11) . ?
C50 H50A 0.9900 . ?
C50 H50B 0.9900 . ?
C51A C52A 1.052(11) . ?
C51A H51A 0.9500 . ?
C51B C52B 0.898(11) . ?
C51B H51B 0.9500 . ?
C52A H52A 0.9500 . ?
C52A H52B 0.9500 . ?
C52B H52C 0.9500 . ?
C52B H52D 0.9500 . ?
C57 C58 1.522(4) . ?
C57 H57A 0.9900 . ?
C57 H57B 0.9900 . ?
C58 C60 1.522(4) . ?
C58 C59 1.528(4) . ?
C58 H58 0.97(3) . ?
C59 H59A 0.9800 . ?
C59 H59B 0.9800 . ?
C59 H59C 0.9800 . ?
C60 H60A 0.9800 . ?
C60 H60B 0.9800 . ?
C60 H60C 0.9800 . ?

loop_
_geom_torsion_atom_site_label_1
_geom_torsion_atom_site_label_2
_geom_torsion_atom_site_label_3
_geom_torsion_atom_site_label_4
_geom_torsion
_geom_torsion_site_symmetry_1
_geom_torsion_site_symmetry_2
_geom_torsion_site_symmetry_3
_geom_torsion_site_symmetry_4
_geom_torsion_publ_flag
C1 C2 C3 C4 -122.3(7) . . . . ?
C2 C3 C4 C9 -56.8(4) . . . . ?
C2 C3 C4 C8 66.3(4) . . . . ?
C2 C3 C4 C5 -175.1(3) . . . . ?
C9 C4 C5 C6 60.2(3) . . . . ?
C8 C4 C5 C6 -63.9(3) . . . . ?
C3 C4 C5 C6 178.4(3) . . . . ?
C4 C5 C6 C7 116.3(4) . . . . ?
C10 N1 C8 O1 175.0(3) . . . . ?
C10 N1 C8 C4 -6.0(4) . . . . ?
C9 C4 C8 O1 -175.5(3) . . . . ?
C5 C4 C8 O1 -54.0(4) . . . . ?
C3 C4 C8 O1 64.2(4) . . . . ?
C9 C4 C8 N1 5.5(4) . . . . ?
C5 C4 C8 N1 127.0(3) . . . . ?
C3 C4 C8 N1 -114.8(3) . . . . ?
C10 N2 C9 O2 -179.1(3) . . . . ?
C10 N2 C9 C4 0.6(4) . . . . ?
C8 C4 C9 O2 177.1(3) . . . . ?
C5 C4 C9 O2 55.3(4) . . . . ?
C3 C4 C9 O2 -63.0(4) . . . . ?
C8 C4 C9 N2 -2.7(4) . . . . ?
C5 C4 C9 N2 -124.5(3) . . . . ?
C3 C4 C9 N2 117.2(3) . . . . ?
C8 N1 C10 N3 -176.2(3) . . . . ?
C8 N1 C10 N2 3.6(4) . . . . ?
C11 N3 C10 N1 169.6(2) . . . . ?
C11 N3 C10 N2 -10.2(4) . . . . ?
C9 N2 C10 N1 -0.9(4) . . . . ?
C9 N2 C10 N3 178.9(3) . . . . ?
C12 N4 C11 O3 -3.1(4) . . . . ?
C12 N4 C11 N3 176.3(2) . . . . ?
C10 N3 C11 O3 7.4(4) . . . . ?
C10 N3 C11 N4 -172.1(3) . . . . ?
C11 N4 C12 C13 -100.5(3) . . . . ?
N4 C12 C13 C15 -63.7(4) . . . . ?
N4 C12 C13 C14 172.8(3) . . . . ?
C16 C17 C18 C22 110.6(4) . . . . ?
C22 C19 C20 C21 -114.3(4) . . . . ?
C17 C18 C22 C24 58.7(3) . . . . ?
C17 C18 C22 C23 -66.4(3) . . . . ?
C17 C18 C22 C19 175.9(2) . . . . ?
C20 C19 C22 C24 -62.9(3) . . . . ?
C20 C19 C22 C23 60.1(3) . . . . ?
C20 C19 C22 C18 178.2(3) . . . . ?
C25 N5 C23 O4 -177.7(3) . . . . ?
C25 N5 C23 C22 0.0(4) . . . . ?
C24 C22 C23 O4 -176.5(3) . . . . ?
C18 C22 C23 O4 -53.6(3) . . . . ?
C19 C22 C23 O4 64.4(3) . . . . ?
C24 C22 C23 N5 5.8(4) . . . . ?
C18 C22 C23 N5 128.7(3) . . . . ?
C19 C22 C23 N5 -113.3(3) . . . . ?
C25 N6 C24 O5 -176.6(3) . . . . ?
C25 N6 C24 C22 5.5(4) . . . . ?
C23 C22 C24 O5 174.1(3) . . . . ?
C18 C22 C24 O5 51.8(4) . . . . ?
C19 C22 C24 O5 -66.4(4) . . . . ?
C23 C22 C24 N6 -8.1(4) . . . . ?
C18 C22 C24 N6 -130.4(3) . . . . ?
C19 C22 C24 N6 111.4(3) . . . . ?
C23 N5 C25 N7 177.2(2) . . . . ?
C23 N5 C25 N6 -3.7(4) . . . . ?
C26 N7 C25 N5 -167.0(2) . . . . ?
C26 N7 C25 N6 13.8(4) . . . . ?
C24 N6 C25 N5 0.8(4) . . . . ?
C24 N6 C25 N7 179.8(3) . . . . ?
C27 N8 C26 O6 -0.9(5) . . . . ?
C27 N8 C26 N7 -179.7(3) . . . . ?
C25 N7 C26 O6 5.1(4) . . . . ?
C25 N7 C26 N8 -176.0(3) . . . . ?
C26 N8 C27 C28 119.7(4) . . . . ?
N8 C27 C28 C29A 49.0(9) . . . . ?
N8 C27 C28 C30 -167.9(3) . . . . ?
N8 C27 C28 C29B 77.4(5) . . . . ?
C31 C32 C33 C34 110.7(4) . . . . ?
C32 C33 C34 C39 60.6(3) . . . . ?
C32 C33 C34 C38 -62.7(3) . . . . ?
C32 C33 C34 C35 178.8(2) . . . . ?
C39 C34 C35 C36 -64.1(3) . . . . ?
C38 C34 C35 C36 61.0(3) . . . . ?
C33 C34 C35 C36 178.1(2) . . . . ?
C34 C35 C36 C37 113.1(4) . . . . ?
C40 N9 C38 O7 -179.3(3) . . . . ?
C40 N9 C38 C34 1.3(4) . . . . ?
C39 C34 C38 O7 175.7(3) . . . . ?
C35 C34 C38 O7 53.5(4) . . . . ?
C33 C34 C38 O7 -64.5(3) . . . . ?
C39 C34 C38 N9 -4.8(4) . . . . ?
C35 C34 C38 N9 -127.1(3) . . . . ?
C33 C34 C38 N9 115.0(3) . . . . ?
C40 N10 C39 O8 178.8(3) . . . . ?
C40 N10 C39 C34 -2.7(4) . . . . ?
C38 C34 C39 O8 -176.4(3) . . . . ?
C35 C34 C39 O8 -53.7(3) . . . . ?
C33 C34 C39 O8 64.3(3) . . . . ?
C38 C34 C39 N10 5.2(4) . . . . ?
C35 C34 C39 N10 127.9(3) . . . . ?
C33 C34 C39 N10 -114.1(3) . . . . ?
C38 N9 C40 N11 -178.6(3) . . . . ?
C38 N9 C40 N10 2.0(4) . . . . ?
C41 N11 C40 N9 -178.1(3) . . . . ?
C41 N11 C40 N10 1.4(4) . . . . ?
C39 N10 C40 N9 -1.2(5) . . . . ?
C39 N10 C40 N11 179.3(3) . . . . ?
C42 N12 C41 O9 0.0(5) . . . . ?
C42 N12 C41 N11 179.5(3) . . . . ?
C40 N11 C41 O9 1.0(5) . . . . ?
C40 N11 C41 N12 -178.4(3) . . . . ?
C41 N12 C42 C43 103.0(4) . . . . ?
N12 C42 C43 C44 61.9(5) . . . . ?
N12 C42 C43 C45 -172.5(3) . . . . ?
C46 C47 C48 C49 -124.7(4) . . . . ?
C47 C48 C49 C53 -58.6(3) . . . . ?
C47 C48 C49 C54 63.7(3) . . . . ?
C47 C48 C49 C50 -177.4(3) . . . . ?
C53 C49 C50 C51A 77.8(5) . . . . ?
C54 C49 C50 C51A -46.9(5) . . . . ?
C48 C49 C50 C51A -164.2(4) . . . . ?
C53 C49 C50 C51B 46.0(5) . . . . ?
C54 C49 C50 C51B -78.6(5) . . . . ?
C48 C49 C50 C51B 164.0(4) . . . . ?
C49 C50 C51A C52A -163(4) . . . . ?
C51B C50 C51A C52A -73(4) . . . . ?
C51A C50 C51B C52B 77(2) . . . . ?
C49 C50 C51B C52B -179(2) . . . . ?
C55 N13 C53 O10 -174.0(3) . . . . ?
C55 N13 C53 C49 7.4(4) . . . . ?
C54 C49 C53 O10 169.8(3) . . . . ?
C50 C49 C53 O10 46.8(4) . . . . ?
C48 C49 C53 O10 -71.2(3) . . . . ?
C54 C49 C53 N13 -11.7(4) . . . . ?
C50 C49 C53 N13 -134.7(3) . . . . ?
C48 C49 C53 N13 107.3(3) . . . . ?
C55 N14 C54 O11 174.1(3) . . . . ?
C55 N14 C54 C49 -8.2(4) . . . . ?
C53 C49 C54 O11 -169.4(3) . . . . ?
C50 C49 C54 O11 -46.7(4) . . . . ?
C48 C49 C54 O11 71.2(3) . . . . ?
C53 C49 C54 N14 12.8(4) . . . . ?
C50 C49 C54 N14 135.5(3) . . . . ?
C48 C49 C54 N14 -106.6(3) . . . . ?
C54 N14 C55 N15 -176.7(2) . . . . ?
C54 N14 C55 N13 2.3(4) . . . . ?
C56 N15 C55 N14 171.9(2) . . . . ?
C56 N15 C55 N13 -7.2(4) . . . . ?
C53 N13 C55 N14 -2.2(4) . . . . ?
C53 N13 C55 N15 176.8(2) . . . . ?
C57 N16 C56 O12 2.2(4) . . . . ?
C57 N16 C56 N15 -178.2(2) . . . . ?
C55 N15 C56 O12 5.0(4) . . . . ?
C55 N15 C56 N16 -174.6(3) . . . . ?
C56 N16 C57 C58 -175.7(3) . . . . ?
N16 C57 C58 C60 -68.3(3) . . . . ?
N16 C57 C58 C59 169.3(3) . . . . ?
